data_4024424
loop_
_publ_author_name
'Minmin Yang'
'Thomas Albrecht-Schmitt'
'Vince Cammarata'
'Peter Livant'
'David S. Makhanu'
'Richard Sykora'
'Wei Zhu'

_publ_section_title
;
Trialkylamines More Planar at Nitrogen Than Triisopropylamine in the Solid
State
;
_journal_name_full 'Journal of Organic Chemistry'
_journal_page_first 2671
_journal_page_last 2678
_journal_paper_doi 10.1021/jo802086h
_journal_volume 74
_journal_year 2009
_chemical_formula_moiety 'C15 H29 N O2'
_chemical_formula_sum 'C15 H29 N O2'
_chemical_formula_weight 255.39
_chemical_name_systematic
; 
 2-(Dicyclohexylamino)propane-1,3-diol 
;
_space_group_IT_number 14
_symmetry_cell_setting monoclinic
_symmetry_space_group_name_Hall '-P 2ybc'
_symmetry_space_group_name_H-M 'P 1 21/c 1'
_atom_sites_solution_hydrogens geom
_atom_sites_solution_primary direct
_atom_sites_solution_secondary difmap
_audit_creation_method SHELXL-97
_cell_angle_alpha 90.00
_cell_angle_beta 96.199(2)
_cell_angle_gamma 90.00
_cell_formula_units_Z 8
_cell_length_a 12.9231(11)
_cell_length_b 6.6306(6)
_cell_length_c 35.487(3)
_cell_measurement_reflns_used 7517
_cell_measurement_temperature 193(2)
_cell_measurement_theta_max 28.30
_cell_measurement_theta_min 1.59
_cell_volume 3023.0(5)
_computing_cell_refinement 'SMART, SAINT'
_computing_data_collection SMART
_computing_data_reduction SAINT
_computing_molecular_graphics 'SHELXTL (Bruker, 1998)'
_computing_structure_refinement 'SHELXL-97 (Sheldrick, 1997)'
_computing_structure_solution 'SHELXS-97 (Sheldrick, 1990)'
_diffrn_ambient_temperature 193(2)
_diffrn_measured_fraction_theta_full 0.999
_diffrn_measured_fraction_theta_max 0.999
_diffrn_measurement_device_type 'Bruker APEX'
_diffrn_measurement_method '0.3 wide w/ exposures'
_diffrn_radiation_monochromator graphite
_diffrn_radiation_source 'fine-focus sealed tube'
_diffrn_radiation_type MoK\a
_diffrn_radiation_wavelength 0.71073
_diffrn_reflns_av_R_equivalents 0.0781
_diffrn_reflns_av_sigmaI/netI 0.0735
_diffrn_reflns_limit_h_max 16
_diffrn_reflns_limit_h_min -17
_diffrn_reflns_limit_k_max 8
_diffrn_reflns_limit_k_min -8
_diffrn_reflns_limit_l_max 46
_diffrn_reflns_limit_l_min -47
_diffrn_reflns_number 29956
_diffrn_reflns_theta_full 28.30
_diffrn_reflns_theta_max 28.30
_diffrn_reflns_theta_min 1.59
_exptl_absorpt_coefficient_mu 0.073
_exptl_absorpt_correction_T_max 1.00
_exptl_absorpt_correction_T_min 0.854093
_exptl_absorpt_correction_type analytical
_exptl_absorpt_process_details '(Bruker, 1998)'
_exptl_crystal_colour colorless
_exptl_crystal_density_diffrn 1.122
_exptl_crystal_density_method 'not measured'
_exptl_crystal_description needle
_exptl_crystal_F_000 1136
_exptl_crystal_size_max 1.00
_exptl_crystal_size_mid 0.086
_exptl_crystal_size_min 0.050
_refine_diff_density_max 0.312
_refine_diff_density_min -0.260
_refine_diff_density_rms 0.047
_refine_ls_extinction_method none
_refine_ls_goodness_of_fit_ref 0.921
_refine_ls_hydrogen_treatment constr
_refine_ls_matrix_type full
_refine_ls_number_parameters 325
_refine_ls_number_reflns 7517
_refine_ls_number_restraints 0
_refine_ls_restrained_S_all 0.921
_refine_ls_R_factor_all 0.1200
_refine_ls_R_factor_gt 0.0608
_refine_ls_shift/su_max 0.000
_refine_ls_shift/su_mean 0.000
_refine_ls_structure_factor_coef Fsqd
_refine_ls_weighting_details 'calc w=1/[\s^2^(Fo^2^)+(0.0732P)^2^+0.0000P] where P=(Fo^2^+2Fc^2^)/3'
_refine_ls_weighting_scheme calc
_refine_ls_wR_factor_gt 0.1276
_refine_ls_wR_factor_ref 0.1494
_reflns_number_gt 4064
_reflns_number_total 7517
_reflns_threshold_expression >2\s(I)
_cod_data_source_file jo802086h_si_003.cif
_cod_data_source_block cmpd7
_cod_original_sg_symbol_H-M 'P 21/c'
_cod_database_code 4024424

loop_
_symmetry_equiv_pos_as_xyz
'x, y, z'
'-x, y+1/2, -z+1/2'
'-x, -y, -z'
'x, -y-1/2, z-1/2'

loop_
_atom_site_label
_atom_site_type_symbol
_atom_site_fract_x
_atom_site_fract_y
_atom_site_fract_z
_atom_site_U_iso_or_equiv
_atom_site_adp_type
_atom_site_occupancy
_atom_site_symmetry_multiplicity
_atom_site_calc_flag
_atom_site_refinement_flags
_atom_site_disorder_assembly
_atom_site_disorder_group
N1 N 0.22946(11) 0.7215(2) 0.01584(4) 0.0293(4) Uani 1 1 d . . .
N2 N 0.23253(11) 1.2378(2) 0.19764(4) 0.0311(4) Uani 1 1 d . . .
O1 O 0.07012(10) 1.12168(19) 0.05485(3) 0.0372(3) Uani 1 1 d . . .
H1A H 0.0777 1.2475 0.0555 0.056 Uiso 1 1 calc R . .
O2 O 0.07905(10) 0.51503(18) 0.06242(4) 0.0353(3) Uani 1 1 d . . .
H2A H 0.0904 0.5421 0.0856 0.053 Uiso 1 1 calc R . .
O3 O 0.11290(16) 1.6439(2) 0.13523(4) 0.0702(6) Uani 1 1 d . . .
H3A H 0.1152 1.7702 0.1369 0.105 Uiso 1 1 calc R . .
O4 O 0.10853(12) 1.0395(2) 0.12982(4) 0.0486(4) Uani 1 1 d . . .
H4A H 0.0980 1.0567 0.1063 0.073 Uiso 1 1 calc R . .
C1 C 0.33863(13) 0.6935(3) 0.03126(5) 0.0317(4) Uani 1 1 d . . .
H1B H 0.3775 0.6566 0.0094 0.038 Uiso 1 1 calc R . .
C2 C 0.35002(15) 0.5155(3) 0.05867(6) 0.0378(5) Uani 1 1 d . . .
H2B H 0.3104 0.5439 0.0805 0.045 Uiso 1 1 calc R . .
H2C H 0.3197 0.3936 0.0457 0.045 Uiso 1 1 calc R . .
C3 C 0.46323(16) 0.4741(3) 0.07321(6) 0.0472(6) Uani 1 1 d . . .
H3B H 0.4669 0.3621 0.0918 0.057 Uiso 1 1 calc R . .
H3C H 0.5018 0.4330 0.0518 0.057 Uiso 1 1 calc R . .
C4 C 0.51306(17) 0.6609(4) 0.09188(7) 0.0521(6) Uani 1 1 d . . .
H4B H 0.4783 0.6947 0.1146 0.062 Uiso 1 1 calc R . .
H4C H 0.5873 0.6333 0.1002 0.062 Uiso 1 1 calc R . .
C5 C 0.50493(16) 0.8372(4) 0.06510(7) 0.0517(6) Uani 1 1 d . . .
H5A H 0.5462 0.8087 0.0438 0.062 Uiso 1 1 calc R . .
H5B H 0.5349 0.9581 0.0785 0.062 Uiso 1 1 calc R . .
C6 C 0.39192(15) 0.8815(3) 0.04935(6) 0.0401(5) Uani 1 1 d . . .
H6A H 0.3529 0.9294 0.0701 0.048 Uiso 1 1 calc R . .
H6B H 0.3909 0.9901 0.0302 0.048 Uiso 1 1 calc R . .
C7 C 0.20294(14) 0.7258(3) -0.02515(5) 0.0268(4) Uani 1 1 d . . .
H7A H 0.1265 0.7530 -0.0296 0.032 Uiso 1 1 calc R . .
C8 C 0.25639(16) 0.8915(3) -0.04623(5) 0.0357(5) Uani 1 1 d . . .
H8A H 0.2425 1.0243 -0.0351 0.043 Uiso 1 1 calc R . .
H8B H 0.3326 0.8691 -0.0431 0.043 Uiso 1 1 calc R . .
C9 C 0.21747(17) 0.8934(3) -0.08841(5) 0.0409(5) Uani 1 1 d . . .
H9A H 0.1424 0.9272 -0.0917 0.049 Uiso 1 1 calc R . .
H9B H 0.2551 0.9984 -0.1013 0.049 Uiso 1 1 calc R . .
C10 C 0.23425(17) 0.6889(3) -0.10634(5) 0.0424(5) Uani 1 1 d . . .
H10A H 0.2038 0.6909 -0.1332 0.051 Uiso 1 1 calc R . .
H10B H 0.3099 0.6633 -0.1058 0.051 Uiso 1 1 calc R . .
C11 C 0.18479(16) 0.5196(3) -0.08565(5) 0.0379(5) Uani 1 1 d . . .
H11A H 0.2031 0.3886 -0.0966 0.045 Uiso 1 1 calc R . .
H11B H 0.1081 0.5338 -0.0896 0.045 Uiso 1 1 calc R . .
C12 C 0.22049(15) 0.5203(3) -0.04322(5) 0.0319(4) Uani 1 1 d . . .
H12A H 0.2954 0.4861 -0.0392 0.038 Uiso 1 1 calc R . .
H12B H 0.1818 0.4157 -0.0306 0.038 Uiso 1 1 calc R . .
C13 C 0.15908(13) 0.8182(3) 0.03954(5) 0.0246(4) Uani 1 1 d . . .
H13A H 0.1957 0.8211 0.0658 0.030 Uiso 1 1 calc R . .
C14 C 0.13445(14) 1.0373(3) 0.02853(5) 0.0291(4) Uani 1 1 d . . .
H14A H 0.1998 1.1156 0.0290 0.035 Uiso 1 1 calc R . .
H14B H 0.0979 1.0431 0.0026 0.035 Uiso 1 1 calc R . .
C15 C 0.05989(13) 0.6970(3) 0.04144(5) 0.0277(4) Uani 1 1 d . . .
H15A H 0.0089 0.7798 0.0535 0.033 Uiso 1 1 calc R . .
H15B H 0.0292 0.6640 0.0154 0.033 Uiso 1 1 calc R . .
C16 C 0.18037(14) 1.2371(3) 0.23232(5) 0.0286(4) Uani 1 1 d . . .
H16A H 0.1056 1.2698 0.2244 0.034 Uiso 1 1 calc R . .
C17 C 0.18193(16) 1.0241(3) 0.24954(5) 0.0371(5) Uani 1 1 d . . .
H17A H 0.1524 0.9272 0.2300 0.045 Uiso 1 1 calc R . .
H17B H 0.2548 0.9841 0.2575 0.045 Uiso 1 1 calc R . .
C18 C 0.11963(17) 1.0147(4) 0.28359(6) 0.0475(6) Uani 1 1 d . . .
H18A H 0.0451 1.0376 0.2750 0.057 Uiso 1 1 calc R . .
H18B H 0.1266 0.8786 0.2950 0.057 Uiso 1 1 calc R . .
C19 C 0.15629(18) 1.1711(4) 0.31339(6) 0.0516(6) Uani 1 1 d . . .
H19A H 0.1107 1.1672 0.3341 0.062 Uiso 1 1 calc R . .
H19B H 0.2280 1.1382 0.3244 0.062 Uiso 1 1 calc R . .
C20 C 0.15444(18) 1.3815(3) 0.29643(6) 0.0472(6) Uani 1 1 d . . .
H20A H 0.1828 1.4789 0.3160 0.057 Uiso 1 1 calc R . .
H20B H 0.0816 1.4204 0.2880 0.057 Uiso 1 1 calc R . .
C21 C 0.21844(16) 1.3909(3) 0.26281(5) 0.0373(5) Uani 1 1 d . . .
H21A H 0.2924 1.3640 0.2717 0.045 Uiso 1 1 calc R . .
H21B H 0.2136 1.5281 0.2518 0.045 Uiso 1 1 calc R . .
C22 C 0.34618(14) 1.2252(3) 0.20145(5) 0.0324(4) Uani 1 1 d . . .
H22A H 0.3674 1.1760 0.2278 0.039 Uiso 1 1 calc R . .
C23 C 0.40409(15) 1.4233(3) 0.19760(6) 0.0421(5) Uani 1 1 d . . .
H23A H 0.3818 1.5223 0.2160 0.051 Uiso 1 1 calc R . .
H23B H 0.3860 1.4784 0.1718 0.051 Uiso 1 1 calc R . .
C24 C 0.52206(16) 1.3941(4) 0.20471(7) 0.0527(6) Uani 1 1 d . . .
H24A H 0.5572 1.5236 0.2006 0.063 Uiso 1 1 calc R . .
H24B H 0.5409 1.3538 0.2314 0.063 Uiso 1 1 calc R . .
C25 C 0.56014(16) 1.2353(4) 0.17890(6) 0.0553(7) Uani 1 1 d . . .
H25A H 0.6356 1.2130 0.1857 0.066 Uiso 1 1 calc R . .
H25B H 0.5499 1.2836 0.1524 0.066 Uiso 1 1 calc R . .
C26 C 0.50251(17) 1.0374(4) 0.18195(7) 0.0540(6) Uani 1 1 d . . .
H26A H 0.5206 0.9796 0.2075 0.065 Uiso 1 1 calc R . .
H26B H 0.5249 0.9407 0.1632 0.065 Uiso 1 1 calc R . .
C27 C 0.38424(16) 1.0664(3) 0.17491(6) 0.0464(6) Uani 1 1 d . . .
H27A H 0.3652 1.1084 0.1483 0.056 Uiso 1 1 calc R . .
H27B H 0.3492 0.9365 0.1788 0.056 Uiso 1 1 calc R . .
C28 C 0.17868(14) 1.3366(3) 0.16443(5) 0.0288(4) Uani 1 1 d . . .
H28A H 0.2275 1.3348 0.1444 0.035 Uiso 1 1 calc R . .
C29 C 0.15139(16) 1.5579(3) 0.17060(5) 0.0341(5) Uani 1 1 d . . .
H29A H 0.0980 1.5674 0.1885 0.041 Uiso 1 1 calc R . .
H29B H 0.2141 1.6320 0.1815 0.041 Uiso 1 1 calc R . .
C30 C 0.08240(15) 1.2192(3) 0.14868(5) 0.0326(4) Uani 1 1 d . . .
H30A H 0.0413 1.1837 0.1697 0.039 Uiso 1 1 calc R . .
H30B H 0.0385 1.3056 0.1307 0.039 Uiso 1 1 calc R . .

loop_
_atom_site_aniso_label
_atom_site_aniso_U_11
_atom_site_aniso_U_22
_atom_site_aniso_U_33
_atom_site_aniso_U_23
_atom_site_aniso_U_13
_atom_site_aniso_U_12
N1 0.0266(8) 0.0380(10) 0.0230(8) -0.0018(7) 0.0017(6) 0.0054(7)
N2 0.0319(8) 0.0377(10) 0.0240(8) 0.0056(7) 0.0035(6) 0.0032(7)
O1 0.0589(9) 0.0202(7) 0.0343(7) -0.0014(6) 0.0134(6) 0.0035(6)
O2 0.0564(9) 0.0178(7) 0.0326(7) 0.0026(6) 0.0086(6) -0.0018(6)
O3 0.1550(18) 0.0228(8) 0.0284(8) 0.0035(6) -0.0100(9) 0.0099(9)
O4 0.0906(12) 0.0216(8) 0.0311(7) -0.0014(6) -0.0050(7) 0.0041(7)
C1 0.0287(10) 0.0361(11) 0.0299(10) -0.0004(9) 0.0016(8) 0.0008(8)
C2 0.0371(11) 0.0306(11) 0.0436(12) 0.0038(9) -0.0049(9) 0.0021(9)
C3 0.0425(12) 0.0425(14) 0.0536(13) 0.0042(11) -0.0088(10) 0.0075(10)
C4 0.0386(12) 0.0555(16) 0.0579(15) -0.0063(12) -0.0144(10) 0.0034(11)
C5 0.0327(11) 0.0483(14) 0.0726(16) -0.0038(13) -0.0014(11) -0.0110(11)
C6 0.0356(11) 0.0305(12) 0.0538(13) 0.0048(10) 0.0028(9) -0.0048(9)
C7 0.0289(9) 0.0273(10) 0.0245(9) 0.0007(8) 0.0037(7) 0.0022(8)
C8 0.0454(12) 0.0295(11) 0.0329(11) 0.0028(9) 0.0074(9) -0.0046(9)
C9 0.0473(12) 0.0420(13) 0.0343(11) 0.0105(10) 0.0080(9) -0.0010(10)
C10 0.0486(12) 0.0516(14) 0.0276(10) -0.0004(10) 0.0074(9) 0.0033(11)
C11 0.0425(12) 0.0390(12) 0.0325(10) -0.0073(9) 0.0058(9) 0.0019(10)
C12 0.0356(10) 0.0296(11) 0.0310(10) 0.0012(8) 0.0056(8) 0.0003(9)
C13 0.0308(9) 0.0224(10) 0.0208(9) 0.0019(7) 0.0033(7) 0.0008(8)
C14 0.0370(10) 0.0203(10) 0.0301(10) 0.0032(8) 0.0047(8) -0.0016(8)
C15 0.0348(10) 0.0221(10) 0.0265(9) 0.0014(8) 0.0048(8) 0.0017(8)
C16 0.0325(10) 0.0301(11) 0.0235(9) 0.0030(8) 0.0044(7) 0.0031(8)
C17 0.0431(11) 0.0331(12) 0.0354(11) 0.0044(9) 0.0054(9) -0.0020(9)
C18 0.0542(14) 0.0496(14) 0.0402(12) 0.0155(11) 0.0114(10) -0.0098(11)
C19 0.0578(14) 0.0689(18) 0.0289(11) 0.0110(11) 0.0082(10) -0.0049(13)
C20 0.0578(14) 0.0542(15) 0.0299(11) -0.0080(10) 0.0065(10) 0.0007(11)
C21 0.0491(12) 0.0328(12) 0.0301(10) 0.0000(9) 0.0052(9) -0.0021(9)
C22 0.0317(10) 0.0364(12) 0.0291(10) 0.0024(9) 0.0036(8) 0.0024(9)
C23 0.0416(12) 0.0410(13) 0.0438(12) 0.0020(10) 0.0049(9) -0.0060(10)
C24 0.0386(12) 0.0626(17) 0.0565(14) 0.0057(13) 0.0040(11) -0.0082(11)
C25 0.0347(12) 0.088(2) 0.0439(13) 0.0112(13) 0.0089(10) 0.0036(13)
C26 0.0462(13) 0.0664(17) 0.0503(14) -0.0092(12) 0.0090(11) 0.0165(12)
C27 0.0412(12) 0.0447(14) 0.0540(14) -0.0079(11) 0.0075(10) 0.0048(10)
C28 0.0400(11) 0.0239(10) 0.0232(9) 0.0013(8) 0.0065(8) 0.0003(8)
C29 0.0522(12) 0.0251(11) 0.0247(9) 0.0010(8) 0.0029(8) -0.0012(9)
C30 0.0471(11) 0.0235(10) 0.0262(9) -0.0006(8) -0.0005(8) 0.0004(9)

loop_
_atom_type_symbol
_atom_type_description
_atom_type_scat_dispersion_real
_atom_type_scat_dispersion_imag
_atom_type_scat_source
C C 0.0033 0.0016 'International Tables Vol C Tables 4.2.6.8 and 6.1.1.4'
H H 0.0000 0.0000 'International Tables Vol C Tables 4.2.6.8 and 6.1.1.4'
N N 0.0061 0.0033 'International Tables Vol C Tables 4.2.6.8 and 6.1.1.4'
O O 0.0106 0.0060 'International Tables Vol C Tables 4.2.6.8 and 6.1.1.4'

loop_
_geom_angle_atom_site_label_1
_geom_angle_atom_site_label_2
_geom_angle_atom_site_label_3
_geom_angle
_geom_angle_site_symmetry_1
_geom_angle_site_symmetry_3
_geom_angle_publ_flag
C13 N1 C7 118.31(14) . . ?
C13 N1 C1 118.45(14) . . ?
C7 N1 C1 119.13(14) . . ?
C28 N2 C22 119.15(14) . . ?
C28 N2 C16 117.22(14) . . ?
C22 N2 C16 118.07(14) . . ?
C14 O1 H1A 109.5 . . ?
C15 O2 H2A 109.5 . . ?
C29 O3 H3A 109.5 . . ?
C30 O4 H4A 109.5 . . ?
N1 C1 C2 110.96(15) . . ?
N1 C1 C6 115.06(16) . . ?
C2 C1 C6 110.73(16) . . ?
N1 C1 H1B 106.5 . . ?
C2 C1 H1B 106.5 . . ?
C6 C1 H1B 106.5 . . ?
C3 C2 C1 112.22(17) . . ?
C3 C2 H2B 109.2 . . ?
C1 C2 H2B 109.2 . . ?
C3 C2 H2C 109.2 . . ?
C1 C2 H2C 109.2 . . ?
H2B C2 H2C 107.9 . . ?
C4 C3 C2 110.39(18) . . ?
C4 C3 H3B 109.6 . . ?
C2 C3 H3B 109.6 . . ?
C4 C3 H3C 109.6 . . ?
C2 C3 H3C 109.6 . . ?
H3B C3 H3C 108.1 . . ?
C5 C4 C3 111.20(18) . . ?
C5 C4 H4B 109.4 . . ?
C3 C4 H4B 109.4 . . ?
C5 C4 H4C 109.4 . . ?
C3 C4 H4C 109.4 . . ?
H4B C4 H4C 108.0 . . ?
C4 C5 C6 112.20(17) . . ?
C4 C5 H5A 109.2 . . ?
C6 C5 H5A 109.2 . . ?
C4 C5 H5B 109.2 . . ?
C6 C5 H5B 109.2 . . ?
H5A C5 H5B 107.9 . . ?
C1 C6 C5 111.36(17) . . ?
C1 C6 H6A 109.4 . . ?
C5 C6 H6A 109.4 . . ?
C1 C6 H6B 109.4 . . ?
C5 C6 H6B 109.4 . . ?
H6A C6 H6B 108.0 . . ?
N1 C7 C12 111.73(15) . . ?
N1 C7 C8 115.51(15) . . ?
C12 C7 C8 109.74(14) . . ?
N1 C7 H7A 106.4 . . ?
C12 C7 H7A 106.4 . . ?
C8 C7 H7A 106.4 . . ?
C9 C8 C7 111.45(16) . . ?
C9 C8 H8A 109.3 . . ?
C7 C8 H8A 109.3 . . ?
C9 C8 H8B 109.3 . . ?
C7 C8 H8B 109.3 . . ?
H8A C8 H8B 108.0 . . ?
C10 C9 C8 110.83(17) . . ?
C10 C9 H9A 109.5 . . ?
C8 C9 H9A 109.5 . . ?
C10 C9 H9B 109.5 . . ?
C8 C9 H9B 109.5 . . ?
H9A C9 H9B 108.1 . . ?
C11 C10 C9 111.69(16) . . ?
C11 C10 H10A 109.3 . . ?
C9 C10 H10A 109.3 . . ?
C11 C10 H10B 109.3 . . ?
C9 C10 H10B 109.3 . . ?
H10A C10 H10B 107.9 . . ?
C10 C11 C12 112.08(17) . . ?
C10 C11 H11A 109.2 . . ?
C12 C11 H11A 109.2 . . ?
C10 C11 H11B 109.2 . . ?
C12 C11 H11B 109.2 . . ?
H11A C11 H11B 107.9 . . ?
C11 C12 C7 111.90(16) . . ?
C11 C12 H12A 109.2 . . ?
C7 C12 H12A 109.2 . . ?
C11 C12 H12B 109.2 . . ?
C7 C12 H12B 109.2 . . ?
H12A C12 H12B 107.9 . . ?
N1 C13 C15 112.05(15) . . ?
N1 C13 C14 113.45(14) . . ?
C15 C13 C14 111.12(14) . . ?
N1 C13 H13A 106.6 . . ?
C15 C13 H13A 106.6 . . ?
C14 C13 H13A 106.6 . . ?
O1 C14 C13 108.95(14) . . ?
O1 C14 H14A 109.9 . . ?
C13 C14 H14A 109.9 . . ?
O1 C14 H14B 109.9 . . ?
C13 C14 H14B 109.9 . . ?
H14A C14 H14B 108.3 . . ?
O2 C15 C13 111.77(14) . . ?
O2 C15 H15A 109.3 . . ?
C13 C15 H15A 109.3 . . ?
O2 C15 H15B 109.3 . . ?
C13 C15 H15B 109.3 . . ?
H15A C15 H15B 107.9 . . ?
N2 C16 C21 116.75(15) . . ?
N2 C16 C17 110.42(15) . . ?
C21 C16 C17 109.99(15) . . ?
N2 C16 H16A 106.3 . . ?
C21 C16 H16A 106.3 . . ?
C17 C16 H16A 106.3 . . ?
C18 C17 C16 111.53(17) . . ?
C18 C17 H17A 109.3 . . ?
C16 C17 H17A 109.3 . . ?
C18 C17 H17B 109.3 . . ?
C16 C17 H17B 109.3 . . ?
H17A C17 H17B 108.0 . . ?
C19 C18 C17 111.86(17) . . ?
C19 C18 H18A 109.2 . . ?
C17 C18 H18A 109.2 . . ?
C19 C18 H18B 109.2 . . ?
C17 C18 H18B 109.2 . . ?
H18A C18 H18B 107.9 . . ?
C20 C19 C18 111.14(17) . . ?
C20 C19 H19A 109.4 . . ?
C18 C19 H19A 109.4 . . ?
C20 C19 H19B 109.4 . . ?
C18 C19 H19B 109.4 . . ?
H19A C19 H19B 108.0 . . ?
C19 C20 C21 111.16(18) . . ?
C19 C20 H20A 109.4 . . ?
C21 C20 H20A 109.4 . . ?
C19 C20 H20B 109.4 . . ?
C21 C20 H20B 109.4 . . ?
H20A C20 H20B 108.0 . . ?
C20 C21 C16 111.49(16) . . ?
C20 C21 H21A 109.3 . . ?
C16 C21 H21A 109.3 . . ?
C20 C21 H21B 109.3 . . ?
C16 C21 H21B 109.3 . . ?
H21A C21 H21B 108.0 . . ?
N2 C22 C23 116.12(16) . . ?
N2 C22 C27 111.64(16) . . ?
C23 C22 C27 110.15(16) . . ?
N2 C22 H22A 106.1 . . ?
C23 C22 H22A 106.1 . . ?
C27 C22 H22A 106.1 . . ?
C22 C23 C24 111.46(18) . . ?
C22 C23 H23A 109.3 . . ?
C24 C23 H23A 109.3 . . ?
C22 C23 H23B 109.3 . . ?
C24 C23 H23B 109.3 . . ?
H23A C23 H23B 108.0 . . ?
C25 C24 C23 111.83(19) . . ?
C25 C24 H24A 109.3 . . ?
C23 C24 H24A 109.3 . . ?
C25 C24 H24B 109.3 . . ?
C23 C24 H24B 109.3 . . ?
H24A C24 H24B 107.9 . . ?
C24 C25 C26 111.36(18) . . ?
C24 C25 H25A 109.4 . . ?
C26 C25 H25A 109.4 . . ?
C24 C25 H25B 109.4 . . ?
C26 C25 H25B 109.4 . . ?
H25A C25 H25B 108.0 . . ?
C25 C26 C27 111.6(2) . . ?
C25 C26 H26A 109.3 . . ?
C27 C26 H26A 109.3 . . ?
C25 C26 H26B 109.3 . . ?
C27 C26 H26B 109.3 . . ?
H26A C26 H26B 108.0 . . ?
C22 C27 C26 111.54(18) . . ?
C22 C27 H27A 109.3 . . ?
C26 C27 H27A 109.3 . . ?
C22 C27 H27B 109.3 . . ?
C26 C27 H27B 109.3 . . ?
H27A C27 H27B 108.0 . . ?
N2 C28 C30 111.51(15) . . ?
N2 C28 C29 114.36(15) . . ?
C30 C28 C29 110.56(16) . . ?
N2 C28 H28A 106.6 . . ?
C30 C28 H28A 106.6 . . ?
C29 C28 H28A 106.6 . . ?
O3 C29 C28 108.84(15) . . ?
O3 C29 H29A 109.9 . . ?
C28 C29 H29A 109.9 . . ?
O3 C29 H29B 109.9 . . ?
C28 C29 H29B 109.9 . . ?
H29A C29 H29B 108.3 . . ?
O4 C30 C28 111.99(16) . . ?
O4 C30 H30A 109.2 . . ?
C28 C30 H30A 109.2 . . ?
O4 C30 H30B 109.2 . . ?
C28 C30 H30B 109.2 . . ?
H30A C30 H30B 107.9 . . ?

loop_
_geom_bond_atom_site_label_1
_geom_bond_atom_site_label_2
_geom_bond_distance
_geom_bond_site_symmetry_2
_geom_bond_publ_flag
N1 C13 1.453(2) . ?
N1 C7 1.458(2) . ?
N1 C1 1.469(2) . ?
N2 C28 1.458(2) . ?
N2 C22 1.463(2) . ?
N2 C16 1.466(2) . ?
O1 C14 1.430(2) . ?
O1 H1A 0.8400 . ?
O2 C15 1.425(2) . ?
O2 H2A 0.8400 . ?
O3 C29 1.419(2) . ?
O3 H3A 0.8400 . ?
O4 C30 1.425(2) . ?
O4 H4A 0.8400 . ?
C1 C2 1.526(3) . ?
C1 C6 1.531(3) . ?
C1 H1B 1.0000 . ?
C2 C3 1.523(3) . ?
C2 H2B 0.9900 . ?
C2 H2C 0.9900 . ?
C3 C4 1.515(3) . ?
C3 H3B 0.9900 . ?
C3 H3C 0.9900 . ?
C4 C5 1.503(3) . ?
C4 H4B 0.9900 . ?
C4 H4C 0.9900 . ?
C5 C6 1.535(3) . ?
C5 H5A 0.9900 . ?
C5 H5B 0.9900 . ?
C6 H6A 0.9900 . ?
C6 H6B 0.9900 . ?
C7 C12 1.533(3) . ?
C7 C8 1.535(2) . ?
C7 H7A 1.0000 . ?
C8 C9 1.527(3) . ?
C8 H8A 0.9900 . ?
C8 H8B 0.9900 . ?
C9 C10 1.523(3) . ?
C9 H9A 0.9900 . ?
C9 H9B 0.9900 . ?
C10 C11 1.520(3) . ?
C10 H10A 0.9900 . ?
C10 H10B 0.9900 . ?
C11 C12 1.527(3) . ?
C11 H11A 0.9900 . ?
C11 H11B 0.9900 . ?
C12 H12A 0.9900 . ?
C12 H12B 0.9900 . ?
C13 C15 1.521(2) . ?
C13 C14 1.529(2) . ?
C13 H13A 1.0000 . ?
C14 H14A 0.9900 . ?
C14 H14B 0.9900 . ?
C15 H15A 0.9900 . ?
C15 H15B 0.9900 . ?
C16 C21 1.529(3) . ?
C16 C17 1.538(3) . ?
C16 H16A 1.0000 . ?
C17 C18 1.524(3) . ?
C17 H17A 0.9900 . ?
C17 H17B 0.9900 . ?
C18 C19 1.520(3) . ?
C18 H18A 0.9900 . ?
C18 H18B 0.9900 . ?
C19 C20 1.519(3) . ?
C19 H19A 0.9900 . ?
C19 H19B 0.9900 . ?
C20 C21 1.525(3) . ?
C20 H20A 0.9900 . ?
C20 H20B 0.9900 . ?
C21 H21A 0.9900 . ?
C21 H21B 0.9900 . ?
C22 C23 1.525(3) . ?
C22 C27 1.529(3) . ?
C22 H22A 1.0000 . ?
C23 C24 1.530(3) . ?
C23 H23A 0.9900 . ?
C23 H23B 0.9900 . ?
C24 C25 1.512(3) . ?
C24 H24A 0.9900 . ?
C24 H24B 0.9900 . ?
C25 C26 1.518(3) . ?
C25 H25A 0.9900 . ?
C25 H25B 0.9900 . ?
C26 C27 1.534(3) . ?
C26 H26A 0.9900 . ?
C26 H26B 0.9900 . ?
C27 H27A 0.9900 . ?
C27 H27B 0.9900 . ?
C28 C30 1.522(3) . ?
C28 C29 1.530(3) . ?
C28 H28A 1.0000 . ?
C29 H29A 0.9900 . ?
C29 H29B 0.9900 . ?
C30 H30A 0.9900 . ?
C30 H30B 0.9900 . ?
